data_4332313
loop_
_publ_author_name
'Khripun, Anatoly V.'
'Kukushkin, Vadim Yu.'
'Selivanov, Stanislav I.'
'Haukka, Matti'
'Pombeiro, Armando J. L.'

_publ_section_title
;
 Unusual Reaction between (Nitrile)Pt Complexes and Pyrazoles:&#x00A0;
 Substitution Proceeds via Metal-Mediated Nitrile&#x2212;Pyrazole Coupling
 Followed by Elimination of the Nitrile
;
_journal_issue 13
_journal_name_full 'Inorganic Chemistry'
_journal_page_first 5073
_journal_page_last 5083
_journal_paper_doi 10.1021/ic0602300
_journal_volume 45
_journal_year 2006
_chemical_formula_moiety ' C12 H18 Cl2 N6 Pt, C H Cl3'
_chemical_formula_sum 'C13 H19 Cl5 N6 Pt'
_chemical_formula_weight 631.68
_chemical_name_common PtCl2(NHC(Et)(NNCHCHCH))2.(CHCl3)
_chemical_name_systematic
;
 ?
;
_space_group_IT_number 14
_symmetry_cell_setting monoclinic
_symmetry_space_group_name_Hall '-P 2ybc'
_symmetry_space_group_name_H-M 'P 1 21/c 1'
_atom_sites_solution_hydrogens geom
_atom_sites_solution_primary direct
_atom_sites_solution_secondary difmap
_audit_creation_method SHELXL-97
_cell_angle_alpha 90.00
_cell_angle_beta 96.7710(10)
_cell_angle_gamma 90.00
_cell_formula_units_Z 12
_cell_length_a 12.3022(4)
_cell_length_b 32.8307(11)
_cell_length_c 15.0957(5)
_cell_measurement_reflns_used 43412
_cell_measurement_temperature 120(2)
_cell_measurement_theta_max 27.44
_cell_measurement_theta_min 1.24
_cell_volume 6054.5(3)
_computing_cell_refinement 'Denzo/Scalepack (Otwinowski & Minor, 1997)'
_computing_data_collection 'Collect (Nonius BV, 1997-2000)'
_computing_data_reduction 'Denzo/Scalepack (Otwinowski & Minor, 1997)'
_computing_molecular_graphics 'Diamond v.3.1a (Crystal Impact GbR, 2005)'
_computing_publication_material 'SHELXL-97 (Sheldrick, 1997)'
_computing_structure_refinement 'SHELXL-97 (Sheldrick, 1997)'
_computing_structure_solution 'SIR97 (Altomare et al., 1997)'
_diffrn_ambient_temperature 120(2)
_diffrn_detector_area_resol_mean 9
_diffrn_measured_fraction_theta_full 0.974
_diffrn_measured_fraction_theta_max 0.974
_diffrn_measurement_device '95mm CCD camera on \k-goniostat'
_diffrn_measurement_device_type 'Nonius KappaCCD'
_diffrn_measurement_method '\f scans and \w scans with \k offset'
_diffrn_radiation_monochromator 'horizontally mounted graphite crystal'
_diffrn_radiation_source 'fine-focus sealed tube'
_diffrn_radiation_type MoK\a
_diffrn_radiation_wavelength 0.71073
_diffrn_reflns_av_R_equivalents 0.0688
_diffrn_reflns_av_sigmaI/netI 0.0610
_diffrn_reflns_limit_h_max 15
_diffrn_reflns_limit_h_min -15
_diffrn_reflns_limit_k_max 42
_diffrn_reflns_limit_k_min -40
_diffrn_reflns_limit_l_max 14
_diffrn_reflns_limit_l_min -19
_diffrn_reflns_number 43412
_diffrn_reflns_theta_full 27.44
_diffrn_reflns_theta_max 27.44
_diffrn_reflns_theta_min 1.24
_exptl_absorpt_coefficient_mu 7.625
_exptl_absorpt_correction_T_max 0.2418
_exptl_absorpt_correction_T_min 0.0974
_exptl_absorpt_correction_type multi-scan
_exptl_absorpt_process_details 'Xprep in Shelxtl v.6.14 (Sheldrick, 2003)'
_exptl_crystal_colour yellow
_exptl_crystal_density_diffrn 2.079
_exptl_crystal_density_method 'not measured'
_exptl_crystal_description block
_exptl_crystal_F_000 3624
_exptl_crystal_size_max 0.57
_exptl_crystal_size_mid 0.27
_exptl_crystal_size_min 0.26
_refine_diff_density_max 1.702
_refine_diff_density_min -2.172
_refine_diff_density_rms 0.227
_refine_ls_extinction_method none
_refine_ls_goodness_of_fit_ref 1.037
_refine_ls_hydrogen_treatment constr
_refine_ls_matrix_type full
_refine_ls_number_parameters 685
_refine_ls_number_reflns 13477
_refine_ls_number_restraints 0
_refine_ls_restrained_S_all 1.037
_refine_ls_R_factor_all 0.0587
_refine_ls_R_factor_gt 0.0360
_refine_ls_shift/su_max 0.001
_refine_ls_shift/su_mean 0.000
_refine_ls_structure_factor_coef Fsqd
_refine_ls_weighting_details 'calc w=1/[\s^2^(Fo^2^)+(0.0281P)^2^+3.5970P] where P=(Fo^2^+2Fc^2^)/3'
_refine_ls_weighting_scheme calc
_refine_ls_wR_factor_gt 0.0694
_refine_ls_wR_factor_ref 0.0758
_reflns_number_gt 10380
_reflns_number_total 13477
_reflns_threshold_expression >2sigma(I)
_cod_data_source_file ic0602300sup1.cif
_cod_data_source_block compd_9
_cod_original_sg_symbol_H-M 'P 21/c'
_cod_database_code 4332313

loop_
_symmetry_equiv_pos_as_xyz
'x, y, z'
'-x, y+1/2, -z+1/2'
'-x, -y, -z'
'x, -y-1/2, z-1/2'

loop_
_atom_site_label
_atom_site_type_symbol
_atom_site_fract_x
_atom_site_fract_y
_atom_site_fract_z
_atom_site_U_iso_or_equiv
_atom_site_adp_type
_atom_site_occupancy
_atom_site_symmetry_multiplicity
_atom_site_calc_flag
_atom_site_refinement_flags
Pt1 Pt 0.976717(14) 0.173979(6) 0.554002(12) 0.01432(6) Uani 1 1 d .
Cl1 Cl 0.90001(10) 0.19252(4) 0.67996(8) 0.0215(3) Uani 1 1 d .
Cl2 Cl 1.05410(10) 0.15444(4) 0.42847(8) 0.0213(3) Uani 1 1 d .
Cl91 Cl 0.78981(10) 0.02726(4) 0.22641(9) 0.0271(3) Uani 1 1 d .
Cl92 Cl 0.84192(11) 0.09861(5) 0.33495(9) 0.0301(3) Uani 1 1 d .
Cl93 Cl 0.62312(10) 0.08794(4) 0.24191(9) 0.0263(3) Uani 1 1 d .
Cl94 Cl 0.85699(10) 0.07939(4) 0.80576(9) 0.0256(3) Uani 1 1 d .
Cl95 Cl 0.69102(11) 0.14040(4) 0.82213(9) 0.0283(3) Uani 1 1 d .
Cl96 Cl 0.63839(11) 0.06962(5) 0.71306(9) 0.0289(3) Uani 1 1 d .
Cl97 Cl 0.33526(10) 0.25928(4) 0.36471(9) 0.0259(3) Uani 1 1 d .
Cl98 Cl 0.11184(10) 0.25723(5) 0.27727(9) 0.0292(3) Uani 1 1 d .
Cl99 Cl 0.25674(10) 0.18838(4) 0.26515(9) 0.0260(3) Uani 1 1 d .
N1 N 0.9202(3) 0.11691(12) 0.5642(3) 0.0158(9) Uani 1 1 d .
H1 H 0.8560 0.1118 0.5339 0.019 Uiso 1 1 calc R
N2 N 0.9210(3) 0.04830(12) 0.5962(3) 0.0151(9) Uani 1 1 d .
N3 N 0.8272(3) 0.04253(13) 0.5385(3) 0.0194(10) Uani 1 1 d .
N4 N 1.0329(3) 0.23074(12) 0.5365(3) 0.0159(9) Uani 1 1 d .
H4 H 1.1017 0.2356 0.5568 0.019 Uiso 1 1 calc R
N5 N 1.0315(3) 0.29580(13) 0.4779(3) 0.0147(9) Uani 1 1 d .
N6 N 1.1428(3) 0.29880(13) 0.4981(3) 0.0213(10) Uani 1 1 d .
C1 C 0.9647(4) 0.08717(15) 0.6087(3) 0.0144(11) Uani 1 1 d .
C2 C 1.0685(4) 0.09161(16) 0.6704(3) 0.0162(11) Uani 1 1 d .
H2A H 1.0647 0.0744 0.7238 0.019 Uiso 1 1 calc R
H2B H 1.0770 0.1203 0.6903 0.019 Uiso 1 1 calc R
C3 C 1.1674(4) 0.07899(16) 0.6240(3) 0.0205(12) Uani 1 1 d .
H3A H 1.1643 0.0496 0.6122 0.031 Uiso 1 1 calc R
H3B H 1.2349 0.0855 0.6625 0.031 Uiso 1 1 calc R
H3C H 1.1662 0.0938 0.5675 0.031 Uiso 1 1 calc R
C4 C 0.8994(4) -0.01837(17) 0.5890(3) 0.0225(12) Uani 1 1 d .
H2 H 0.9080 -0.0470 0.5965 0.027 Uiso 1 1 calc R
C5 C 0.8155(4) 0.00264(17) 0.5356(4) 0.0236(13) Uani 1 1 d .
H5 H 0.7564 -0.0107 0.5010 0.028 Uiso 1 1 calc R
C6 C 0.9650(4) 0.01176(16) 0.6272(3) 0.0199(12) Uani 1 1 d .
H6 H 1.0293 0.0082 0.6679 0.024 Uiso 1 1 calc R
C7 C 0.9785(4) 0.26026(15) 0.4988(3) 0.0163(11) Uani 1 1 d .
C8 C 0.8572(4) 0.25849(16) 0.4732(3) 0.0204(12) Uani 1 1 d .
H8A H 0.8259 0.2860 0.4783 0.024 Uiso 1 1 calc R
H8B H 0.8242 0.2403 0.5150 0.024 Uiso 1 1 calc R
C9 C 0.8281(4) 0.24287(18) 0.3781(3) 0.0255(13) Uani 1 1 d .
H9A H 0.8595 0.2611 0.3364 0.038 Uiso 1 1 calc R
H9B H 0.7483 0.2421 0.3638 0.038 Uiso 1 1 calc R
H9C H 0.8578 0.2154 0.3731 0.038 Uiso 1 1 calc R
C10 C 1.1677(4) 0.33434(16) 0.4650(3) 0.0219(12) Uani 1 1 d .
H10 H 1.2399 0.3450 0.4695 0.026 Uiso 1 1 calc R
C11 C 1.0759(4) 0.35466(16) 0.4226(4) 0.0220(12) Uani 1 1 d .
H11 H 1.0739 0.3804 0.3938 0.026 Uiso 1 1 calc R
C12 C 0.9896(4) 0.32932(15) 0.4317(3) 0.0179(11) Uani 1 1 d .
H12 H 0.9150 0.3340 0.4101 0.021 Uiso 1 1 calc R
C91 C 0.7380(4) 0.06304(16) 0.2975(3) 0.0210(12) Uani 1 1 d .
H91 H 0.7153 0.0484 0.3504 0.025 Uiso 1 1 calc R
C94 C 0.7418(4) 0.10476(16) 0.7500(4) 0.0235(12) Uani 1 1 d .
H94 H 0.7645 0.1195 0.6972 0.028 Uiso 1 1 calc R
C97 C 0.2192(4) 0.22838(16) 0.3334(3) 0.0205(12) Uani 1 1 d .
H97 H 0.1940 0.2165 0.3885 0.025 Uiso 1 1 calc R
Pt1B Pt 0.473237(15) 0.158166(6) 0.047329(13) 0.01449(6) Uani 1 1 d .
Cl1B Cl 0.38383(10) 0.12406(4) 0.15062(8) 0.0202(3) Uani 1 1 d .
Cl2B Cl 0.56356(10) 0.19403(4) -0.05352(9) 0.0212(3) Uani 1 1 d .
N1B N 0.5394(3) 0.10586(12) 0.0079(3) 0.0165(9) Uani 1 1 d .
H1B H 0.6102 0.1028 0.0227 0.020 Uiso 1 1 calc R
N2B N 0.5492(3) 0.04409(13) -0.0639(3) 0.0151(9) Uani 1 1 d .
N3B N 0.6606(3) 0.04252(13) -0.0424(3) 0.0213(10) Uani 1 1 d .
N4B N 0.4079(3) 0.21121(12) 0.0811(3) 0.0146(9) Uani 1 1 d .
H4B H 0.3434 0.2172 0.0525 0.018 Uiso 1 1 calc R
N5B N 0.4000(3) 0.27577(12) 0.1413(3) 0.0147(9) Uani 1 1 d .
N6B N 0.3082(3) 0.28471(13) 0.0842(3) 0.0191(10) Uani 1 1 d .
C1B C 0.4898(4) 0.07678(15) -0.0361(3) 0.0149(11) Uani 1 1 d .
C2B C 0.3690(4) 0.07698(17) -0.0640(3) 0.0195(12) Uani 1 1 d .
H2B1 H 0.3318 0.0926 -0.0202 0.023 Uiso 1 1 calc R
H2B2 H 0.3407 0.0487 -0.0654 0.023 Uiso 1 1 calc R
C3B C 0.3439(4) 0.09637(19) -0.1568(4) 0.0306(14) Uani 1 1 d .
H3B1 H 0.3681 0.1248 -0.1543 0.046 Uiso 1 1 calc R
H3B2 H 0.2650 0.0952 -0.1756 0.046 Uiso 1 1 calc R
H3B3 H 0.3827 0.0814 -0.1996 0.046 Uiso 1 1 calc R
C4B C 0.6890(4) 0.00831(17) -0.0803(4) 0.0259(14) Uani 1 1 d .
H3 H 0.7623 -0.0011 -0.0767 0.031 Uiso 1 1 calc R
C5B C 0.6007(4) -0.01251(16) -0.1261(4) 0.0234(12) Uani 1 1 d .
H5B H 0.6022 -0.0374 -0.1580 0.028 Uiso 1 1 calc R
C6B C 0.5112(4) 0.01104(16) -0.1148(3) 0.0203(12) Uani 1 1 d .
H6B H 0.4374 0.0056 -0.1375 0.024 Uiso 1 1 calc R
C7B C 0.4477(4) 0.23717(15) 0.1384(3) 0.0159(11) Uani 1 1 d .
C8B C 0.5473(4) 0.22895(16) 0.2025(3) 0.0195(12) Uani 1 1 d .
H8B1 H 0.5549 0.1992 0.2119 0.023 Uiso 1 1 calc R
H8B2 H 0.5381 0.2416 0.2606 0.023 Uiso 1 1 calc R
C9B C 0.6504(4) 0.24533(17) 0.1697(4) 0.0248(13) Uani 1 1 d .
H9B1 H 0.6532 0.2366 0.1079 0.037 Uiso 1 1 calc R
H9B2 H 0.7145 0.2348 0.2074 0.037 Uiso 1 1 calc R
H9B3 H 0.6501 0.2751 0.1725 0.037 Uiso 1 1 calc R
C10B C 0.2952(4) 0.32461(16) 0.0936(4) 0.0243(13) Uani 1 1 d .
H10B H 0.2366 0.3397 0.0629 0.029 Uiso 1 1 calc R
C11B C 0.3783(4) 0.34198(17) 0.1542(4) 0.0253(13) Uani 1 1 d .
H11B H 0.3868 0.3698 0.1711 0.030 Uiso 1 1 calc R
C12B C 0.4445(4) 0.30960(16) 0.1835(4) 0.0231(13) Uani 1 1 d .
H12B H 0.5087 0.3107 0.2251 0.028 Uiso 1 1 calc R
Pt1C Pt 0.5000 0.0000 0.5000 0.01431(7) Uani 1 2 d S
Cl1C Cl 0.42407(10) 0.01815(4) 0.62705(8) 0.0217(3) Uani 1 1 d .
N1C N 0.5577(3) 0.05679(12) 0.4909(3) 0.0161(9) Uani 1 1 d .
H1C H 0.6201 0.0621 0.5236 0.019 Uiso 1 1 calc R
N2C N 0.5608(3) 0.12505(12) 0.4535(3) 0.0148(9) Uani 1 1 d .
N3C N 0.6510(3) 0.13144(13) 0.5146(3) 0.0193(10) Uani 1 1 d .
C1C C 0.5152(4) 0.08614(15) 0.4434(3) 0.0138(11) Uani 1 1 d .
C2C C 0.4128(3) 0.08170(16) 0.3803(3) 0.0150(11) Uani 1 1 d .
H2C1 H 0.4030 0.0528 0.3622 0.018 Uiso 1 1 calc R
H2C2 H 0.4187 0.0981 0.3261 0.018 Uiso 1 1 calc R
C3C C 0.3137(4) 0.09596(17) 0.4248(4) 0.0261(13) Uani 1 1 d .
H3C1 H 0.3088 0.0800 0.4791 0.039 Uiso 1 1 calc R
H3C2 H 0.2468 0.0921 0.3836 0.039 Uiso 1 1 calc R
H3C3 H 0.3221 0.1249 0.4403 0.039 Uiso 1 1 calc R
C4C C 0.6647(4) 0.17104(16) 0.5144(4) 0.0231(13) Uani 1 1 d .
H4C H 0.7218 0.1847 0.5506 0.028 Uiso 1 1 calc R
C5C C 0.5860(4) 0.19105(17) 0.4551(4) 0.0247(13) Uani 1 1 d .
H5C H 0.5798 0.2195 0.4440 0.030 Uiso 1 1 calc R
C6C C 0.5206(4) 0.16091(16) 0.4169(4) 0.0215(12) Uani 1 1 d .
H6C H 0.4589 0.1641 0.3732 0.026 Uiso 1 1 calc R
Pt1D Pt 0.0000 0.0000 0.0000 0.01396(7) Uani 1 2 d S
Cl1D Cl 0.08756(10) 0.03323(4) -0.10589(8) 0.0207(3) Uani 1 1 d .
N1D N -0.0613(3) 0.05328(12) 0.0393(3) 0.0162(9) Uani 1 1 d .
H1D H -0.1318 0.0573 0.0244 0.019 Uiso 1 1 calc R
N2D N -0.0648(3) 0.11613(12) 0.1086(3) 0.0142(9) Uani 1 1 d .
N3D N -0.1753(3) 0.11946(13) 0.0849(3) 0.0205(10) Uani 1 1 d .
C1D C -0.0086(4) 0.08188(15) 0.0835(3) 0.0125(10) Uani 1 1 d .
C2D C 0.1113(4) 0.07993(16) 0.1130(3) 0.0190(12) Uani 1 1 d .
H2D1 H 0.1427 0.1077 0.1140 0.023 Uiso 1 1 calc R
H2D2 H 0.1476 0.0633 0.0703 0.023 Uiso 1 1 calc R
C3D C 0.1325(4) 0.0611(2) 0.2064(4) 0.0328(15) Uani 1 1 d .
H3D1 H 0.0976 0.0778 0.2488 0.049 Uiso 1 1 calc R
H3D2 H 0.2116 0.0599 0.2249 0.049 Uiso 1 1 calc R
H3D3 H 0.1020 0.0335 0.2052 0.049 Uiso 1 1 calc R
C4D C -0.2013(4) 0.15488(17) 0.1185(3) 0.0235(12) Uani 1 1 d .
H4D H -0.2735 0.1656 0.1130 0.028 Uiso 1 1 calc R
C5D C -0.1093(4) 0.17491(16) 0.1635(3) 0.0223(12) Uani 1 1 d .
H5D H -0.1076 0.2006 0.1924 0.027 Uiso 1 1 calc R
C6D C -0.0239(4) 0.14950(15) 0.1565(3) 0.0186(12) Uani 1 1 d .
H6D H 0.0502 0.1539 0.1802 0.022 Uiso 1 1 calc R

loop_
_atom_site_aniso_label
_atom_site_aniso_U_11
_atom_site_aniso_U_22
_atom_site_aniso_U_33
_atom_site_aniso_U_23
_atom_site_aniso_U_13
_atom_site_aniso_U_12
Pt1 0.01427(10) 0.01262(11) 0.01584(11) 0.00130(8) 0.00086(7) -0.00205(8)
Cl1 0.0232(6) 0.0230(7) 0.0192(7) -0.0032(6) 0.0057(5) -0.0036(5)
Cl2 0.0227(6) 0.0207(7) 0.0213(7) -0.0011(6) 0.0060(5) -0.0048(5)
Cl91 0.0249(7) 0.0301(8) 0.0266(8) -0.0022(6) 0.0045(6) 0.0071(6)
Cl92 0.0320(7) 0.0358(9) 0.0221(7) -0.0024(6) 0.0022(6) -0.0082(6)
Cl93 0.0199(6) 0.0321(8) 0.0276(8) 0.0020(6) 0.0052(6) 0.0073(6)
Cl94 0.0195(6) 0.0308(8) 0.0271(8) -0.0013(6) 0.0048(5) 0.0025(6)
Cl95 0.0279(7) 0.0289(8) 0.0289(8) -0.0054(6) 0.0060(6) 0.0061(6)
Cl96 0.0273(7) 0.0363(9) 0.0227(7) -0.0024(6) 0.0020(6) -0.0097(6)
Cl97 0.0204(6) 0.0327(8) 0.0254(7) -0.0078(6) 0.0054(5) -0.0045(6)
Cl98 0.0238(7) 0.0343(9) 0.0288(8) -0.0019(7) 0.0002(6) 0.0085(6)
Cl99 0.0244(7) 0.0263(8) 0.0274(8) -0.0060(6) 0.0034(6) 0.0036(6)
N1 0.016(2) 0.017(2) 0.015(2) 0.0014(18) 0.0011(17) -0.0031(17)
N2 0.019(2) 0.013(2) 0.014(2) 0.0012(18) 0.0009(17) -0.0045(17)
N3 0.015(2) 0.017(2) 0.025(3) 0.001(2) -0.0025(18) -0.0023(18)
N4 0.019(2) 0.014(2) 0.014(2) 0.0045(18) 0.0001(17) -0.0037(18)
N5 0.0114(19) 0.016(2) 0.018(2) -0.0007(18) 0.0048(16) -0.0016(17)
N6 0.016(2) 0.018(2) 0.030(3) 0.004(2) -0.0013(19) -0.0020(18)
C1 0.019(3) 0.015(3) 0.011(3) 0.000(2) 0.009(2) -0.003(2)
C2 0.020(3) 0.016(3) 0.014(3) -0.001(2) 0.006(2) -0.004(2)
C3 0.016(3) 0.023(3) 0.023(3) -0.004(2) 0.008(2) -0.003(2)
C4 0.023(3) 0.015(3) 0.029(3) 0.004(2) 0.003(2) -0.003(2)
C5 0.021(3) 0.024(3) 0.026(3) -0.003(3) 0.004(2) -0.007(2)
C6 0.023(3) 0.015(3) 0.022(3) 0.006(2) 0.003(2) 0.000(2)
C7 0.021(3) 0.012(3) 0.016(3) -0.002(2) 0.004(2) -0.005(2)
C8 0.018(3) 0.020(3) 0.023(3) 0.003(2) 0.002(2) 0.000(2)
C9 0.023(3) 0.036(4) 0.017(3) 0.002(3) 0.002(2) -0.007(3)
C10 0.022(3) 0.017(3) 0.027(3) 0.003(2) 0.004(2) -0.006(2)
C11 0.027(3) 0.011(3) 0.027(3) 0.004(2) 0.002(2) -0.005(2)
C12 0.022(3) 0.012(3) 0.020(3) 0.004(2) 0.003(2) 0.005(2)
C91 0.020(3) 0.024(3) 0.020(3) -0.002(2) 0.007(2) 0.001(2)
C94 0.021(3) 0.026(3) 0.024(3) -0.002(3) 0.005(2) 0.004(2)
C97 0.012(2) 0.025(3) 0.024(3) -0.001(2) 0.001(2) -0.002(2)
Pt1B 0.01502(10) 0.01149(10) 0.01685(11) -0.00196(8) 0.00146(8) 0.00224(8)
Cl1B 0.0247(6) 0.0161(7) 0.0208(7) 0.0006(5) 0.0068(5) 0.0026(5)
Cl2B 0.0244(6) 0.0165(7) 0.0241(7) 0.0005(6) 0.0087(5) 0.0009(5)
N1B 0.018(2) 0.013(2) 0.020(2) -0.0021(18) 0.0049(18) -0.0007(17)
N2B 0.013(2) 0.015(2) 0.018(2) -0.0018(19) 0.0051(17) 0.0002(17)
N3B 0.017(2) 0.018(3) 0.028(3) -0.004(2) 0.0009(19) 0.0025(18)
N4B 0.018(2) 0.011(2) 0.015(2) 0.0007(18) 0.0052(17) 0.0024(17)
N5B 0.019(2) 0.014(2) 0.012(2) -0.0019(18) 0.0034(17) 0.0020(17)
N6B 0.018(2) 0.018(2) 0.021(2) -0.001(2) -0.0012(18) 0.0001(18)
C1B 0.024(3) 0.012(3) 0.009(2) 0.003(2) 0.005(2) 0.001(2)
C2B 0.016(2) 0.027(3) 0.016(3) -0.001(2) 0.004(2) 0.003(2)
C3B 0.026(3) 0.045(4) 0.021(3) 0.001(3) 0.003(2) 0.004(3)
C4B 0.024(3) 0.023(3) 0.031(3) -0.004(3) 0.004(2) 0.005(2)
C5B 0.036(3) 0.012(3) 0.023(3) -0.001(2) 0.006(2) 0.002(2)
C6B 0.021(3) 0.021(3) 0.018(3) -0.003(2) 0.001(2) -0.003(2)
C7B 0.019(3) 0.009(3) 0.021(3) -0.002(2) 0.008(2) 0.002(2)
C8B 0.028(3) 0.014(3) 0.017(3) 0.000(2) 0.004(2) 0.007(2)
C9B 0.027(3) 0.027(3) 0.021(3) -0.005(3) 0.005(2) 0.000(2)
C10B 0.027(3) 0.017(3) 0.029(3) 0.004(3) -0.001(2) 0.003(2)
C11B 0.031(3) 0.015(3) 0.030(3) -0.009(3) 0.003(2) 0.006(2)
C12B 0.027(3) 0.016(3) 0.025(3) -0.005(2) -0.001(2) 0.001(2)
Pt1C 0.01432(13) 0.01162(14) 0.01647(15) 0.00133(12) -0.00038(11) -0.00196(11)
Cl1C 0.0229(6) 0.0220(7) 0.0207(7) -0.0025(6) 0.0039(5) -0.0042(5)
N1C 0.017(2) 0.014(2) 0.017(2) -0.0013(19) 0.0002(18) -0.0030(17)
N2C 0.017(2) 0.010(2) 0.017(2) 0.0039(18) 0.0013(17) -0.0037(17)
N3C 0.017(2) 0.015(2) 0.025(2) -0.001(2) -0.0018(18) -0.0023(18)
C1C 0.017(2) 0.011(3) 0.015(3) -0.001(2) 0.006(2) -0.001(2)
C2C 0.016(2) 0.017(3) 0.012(3) 0.002(2) 0.006(2) -0.003(2)
C3C 0.019(3) 0.029(3) 0.029(3) 0.002(3) 0.002(2) 0.001(2)
C4C 0.017(3) 0.019(3) 0.032(3) -0.005(3) -0.001(2) -0.002(2)
C5C 0.023(3) 0.012(3) 0.038(4) 0.005(3) -0.001(2) -0.004(2)
C6C 0.023(3) 0.016(3) 0.025(3) 0.007(2) 0.001(2) -0.001(2)
Pt1D 0.01448(13) 0.01164(14) 0.01599(15) -0.00104(12) 0.00271(11) 0.00175(11)
Cl1D 0.0255(7) 0.0170(7) 0.0213(7) 0.0021(6) 0.0099(5) 0.0022(5)
N1D 0.017(2) 0.017(2) 0.015(2) 0.0000(18) 0.0046(17) -0.0004(18)
N2D 0.015(2) 0.012(2) 0.016(2) -0.0026(18) 0.0034(17) 0.0014(17)
N3D 0.017(2) 0.016(2) 0.028(3) -0.004(2) 0.0002(19) 0.0017(18)
C1D 0.022(3) 0.009(3) 0.008(2) 0.003(2) 0.0070(19) 0.002(2)
C2D 0.020(3) 0.017(3) 0.020(3) -0.002(2) 0.004(2) 0.007(2)
C3D 0.026(3) 0.051(4) 0.021(3) 0.008(3) 0.000(2) 0.009(3)
C4D 0.023(3) 0.025(3) 0.023(3) -0.001(3) 0.005(2) 0.007(2)
C5D 0.028(3) 0.016(3) 0.023(3) -0.005(2) 0.003(2) 0.000(2)
C6D 0.019(3) 0.016(3) 0.021(3) -0.003(2) 0.002(2) 0.000(2)

loop_
_atom_type_symbol
_atom_type_description
_atom_type_scat_dispersion_real
_atom_type_scat_dispersion_imag
_atom_type_scat_source
C C 0.0033 0.0016 'International Tables Vol C Tables 4.2.6.8 and 6.1.1.4'
H H 0.0000 0.0000 'International Tables Vol C Tables 4.2.6.8 and 6.1.1.4'
N N 0.0061 0.0033 'International Tables Vol C Tables 4.2.6.8 and 6.1.1.4'
Cl Cl 0.1484 0.1585 'International Tables Vol C Tables 4.2.6.8 and 6.1.1.4'
Pt Pt -1.7033 8.3905 'International Tables Vol C Tables 4.2.6.8 and 6.1.1.4'

loop_
_geom_angle_atom_site_label_1
_geom_angle_atom_site_label_2
_geom_angle_atom_site_label_3
_geom_angle
_geom_angle_site_symmetry_1
_geom_angle_site_symmetry_3
N1 Pt1 N4 176.86(16) . .
N1 Pt1 Cl1 90.23(12) . .
N4 Pt1 Cl1 92.54(12) . .
N1 Pt1 Cl2 89.07(12) . .
N4 Pt1 Cl2 88.18(12) . .
Cl1 Pt1 Cl2 179.17(5) . .
C1 N1 Pt1 128.6(3) . .
C1 N1 H1 115.7 . .
Pt1 N1 H1 115.7 . .
N3 N2 C6 111.3(4) . .
N3 N2 C1 119.7(4) . .
C6 N2 C1 128.6(4) . .
C5 N3 N2 103.8(4) . .
C7 N4 Pt1 126.3(3) . .
C7 N4 H4 116.9 . .
Pt1 N4 H4 116.9 . .
C12 N5 N6 111.2(4) . .
C12 N5 C7 129.2(4) . .
N6 N5 C7 119.5(4) . .
C10 N6 N5 104.5(4) . .
N1 C1 N2 119.8(4) . .
N1 C1 C2 122.5(4) . .
N2 C1 C2 117.5(4) . .
C1 C2 C3 110.7(4) . .
C1 C2 H2A 109.5 . .
C3 C2 H2A 109.5 . .
C1 C2 H2B 109.5 . .
C3 C2 H2B 109.5 . .
H2A C2 H2B 108.1 . .
C2 C3 H3A 109.5 . .
C2 C3 H3B 109.5 . .
H3A C3 H3B 109.5 . .
C2 C3 H3C 109.5 . .
H3A C3 H3C 109.5 . .
H3B C3 H3C 109.5 . .
C6 C4 C5 104.1(5) . .
C6 C4 H2 127.9 . .
C5 C4 H2 127.9 . .
N3 C5 C4 113.4(4) . .
N3 C5 H5 123.3 . .
C4 C5 H5 123.3 . .
C4 C6 N2 107.4(4) . .
C4 C6 H6 126.3 . .
N2 C6 H6 126.3 . .
N4 C7 N5 120.3(4) . .
N4 C7 C8 122.8(5) . .
N5 C7 C8 116.9(4) . .
C7 C8 C9 111.9(4) . .
C7 C8 H8A 109.2 . .
C9 C8 H8A 109.2 . .
C7 C8 H8B 109.2 . .
C9 C8 H8B 109.2 . .
H8A C8 H8B 107.9 . .
C8 C9 H9A 109.5 . .
C8 C9 H9B 109.5 . .
H9A C9 H9B 109.5 . .
C8 C9 H9C 109.5 . .
H9A C9 H9C 109.5 . .
H9B C9 H9C 109.5 . .
N6 C10 C11 112.5(5) . .
N6 C10 H10 123.7 . .
C11 C10 H10 123.7 . .
C12 C11 C10 105.0(5) . .
C12 C11 H11 127.5 . .
C10 C11 H11 127.5 . .
C11 C12 N5 106.8(4) . .
C11 C12 H12 126.6 . .
N5 C12 H12 126.6 . .
Cl93 C91 Cl91 110.3(3) . .
Cl93 C91 Cl92 110.8(3) . .
Cl91 C91 Cl92 109.5(3) . .
Cl93 C91 H91 108.7 . .
Cl91 C91 H91 108.7 . .
Cl92 C91 H91 108.7 . .
Cl96 C94 Cl95 109.6(3) . .
Cl96 C94 Cl94 110.6(3) . .
Cl95 C94 Cl94 110.0(3) . .
Cl96 C94 H94 108.9 . .
Cl95 C94 H94 108.9 . .
Cl94 C94 H94 108.9 . .
Cl98 C97 Cl99 110.6(3) . .
Cl98 C97 Cl97 110.9(3) . .
Cl99 C97 Cl97 108.9(3) . .
Cl98 C97 H97 108.8 . .
Cl99 C97 H97 108.8 . .
Cl97 C97 H97 108.8 . .
N4B Pt1B N1B 177.44(16) . .
N4B Pt1B Cl1B 90.71(12) . .
N1B Pt1B Cl1B 91.56(12) . .
N4B Pt1B Cl2B 87.89(12) . .
N1B Pt1B Cl2B 89.86(12) . .
Cl1B Pt1B Cl2B 178.31(5) . .
C1B N1B Pt1B 127.2(3) . .
C1B N1B H1B 116.4 . .
Pt1B N1B H1B 116.4 . .
N3B N2B C6B 111.5(4) . .
N3B N2B C1B 120.2(4) . .
C6B N2B C1B 128.3(4) . .
C4B N3B N2B 103.7(4) . .
C7B N4B Pt1B 128.4(3) . .
C7B N4B H4B 115.8 . .
Pt1B N4B H4B 115.8 . .
C12B N5B N6B 112.1(4) . .
C12B N5B C7B 127.3(4) . .
N6B N5B C7B 119.5(4) . .
C10B N6B N5B 104.1(4) . .
N1B C1B N2B 119.9(4) . .
N1B C1B C2B 122.8(5) . .
N2B C1B C2B 117.3(4) . .
C1B C2B C3B 110.1(4) . .
C1B C2B H2B1 109.6 . .
C3B C2B H2B1 109.6 . .
C1B C2B H2B2 109.6 . .
C3B C2B H2B2 109.6 . .
H2B1 C2B H2B2 108.2 . .
C2B C3B H3B1 109.5 . .
C2B C3B H3B2 109.5 . .
H3B1 C3B H3B2 109.5 . .
C2B C3B H3B3 109.5 . .
H3B1 C3B H3B3 109.5 . .
H3B2 C3B H3B3 109.5 . .
N3B C4B C5B 113.6(5) . .
N3B C4B H3 123.2 . .
C5B C4B H3 123.2 . .
C6B C5B C4B 104.5(5) . .
C6B C5B H5B 127.7 . .
C4B C5B H5B 127.7 . .
C5B C6B N2B 106.8(4) . .
C5B C6B H6B 126.6 . .
N2B C6B H6B 126.6 . .
N4B C7B N5B 120.0(4) . .
N4B C7B C8B 122.7(4) . .
N5B C7B C8B 117.2(4) . .
C7B C8B C9B 112.2(4) . .
C7B C8B H8B1 109.2 . .
C9B C8B H8B1 109.2 . .
C7B C8B H8B2 109.2 . .
C9B C8B H8B2 109.2 . .
H8B1 C8B H8B2 107.9 . .
C8B C9B H9B1 109.5 . .
C8B C9B H9B2 109.5 . .
H9B1 C9B H9B2 109.5 . .
C8B C9B H9B3 109.5 . .
H9B1 C9B H9B3 109.5 . .
H9B2 C9B H9B3 109.5 . .
N6B C10B C11B 112.4(5) . .
N6B C10B H10B 123.8 . .
C11B C10B H10B 123.8 . .
C12B C11B C10B 104.6(5) . .
C12B C11B H11B 127.7 . .
C10B C11B H11B 127.7 . .
N5B C12B C11B 106.8(4) . .
N5B C12B H12B 126.6 . .
C11B C12B H12B 126.6 . .
N1C Pt1C N1C 180.0 . 3_656
N1C Pt1C Cl1C 89.91(12) . .
N1C Pt1C Cl1C 90.09(12) 3_656 .
N1C Pt1C Cl1C 90.09(12) . 3_656
N1C Pt1C Cl1C 89.91(12) 3_656 3_656
Cl1C Pt1C Cl1C 180.0 . 3_656
C1C N1C Pt1C 128.0(3) . .
C1C N1C H1C 116.0 . .
Pt1C N1C H1C 116.0 . .
C6C N2C N3C 111.4(4) . .
C6C N2C C1C 128.4(4) . .
N3C N2C C1C 119.8(4) . .
C4C N3C N2C 104.2(4) . .
N1C C1C N2C 119.8(4) . .
N1C C1C C2C 122.9(4) . .
N2C C1C C2C 117.2(4) . .
C1C C2C C3C 110.2(4) . .
C1C C2C H2C1 109.6 . .
C3C C2C H2C1 109.6 . .
C1C C2C H2C2 109.6 . .
C3C C2C H2C2 109.6 . .
H2C1 C2C H2C2 108.1 . .
C2C C3C H3C1 109.5 . .
C2C C3C H3C2 109.5 . .
H3C1 C3C H3C2 109.5 . .
C2C C3C H3C3 109.5 . .
H3C1 C3C H3C3 109.5 . .
H3C2 C3C H3C3 109.5 . .
N3C C4C C5C 112.7(4) . .
N3C C4C H4C 123.6 . .
C5C C4C H4C 123.6 . .
C6C C5C C4C 105.1(5) . .
C6C C5C H5C 127.5 . .
C4C C5C H5C 127.5 . .
C5C C6C N2C 106.7(4) . .
C5C C6C H6C 126.7 . .
N2C C6C H6C 126.7 . .
N1D Pt1D N1D 180.0 . 3
N1D Pt1D Cl1D 89.15(12) . 3
N1D Pt1D Cl1D 90.85(12) 3 3
N1D Pt1D Cl1D 90.85(12) . .
N1D Pt1D Cl1D 89.15(12) 3 .
Cl1D Pt1D Cl1D 180.0 3 .
C1D N1D Pt1D 127.1(3) . .
C1D N1D H1D 116.5 . .
Pt1D N1D H1D 116.5 . .
N3D N2D C6D 111.4(4) . .
N3D N2D C1D 120.1(4) . .
C6D N2D C1D 128.5(4) . .
C4D N3D N2D 104.4(4) . .
N1D C1D N2D 119.7(4) . .
N1D C1D C2D 123.1(4) . .
N2D C1D C2D 117.2(4) . .
C1D C2D C3D 110.3(4) . .
C1D C2D H2D1 109.6 . .
C3D C2D H2D1 109.6 . .
C1D C2D H2D2 109.6 . .
C3D C2D H2D2 109.6 . .
H2D1 C2D H2D2 108.1 . .
C2D C3D H3D1 109.5 . .
C2D C3D H3D2 109.5 . .
H3D1 C3D H3D2 109.5 . .
C2D C3D H3D3 109.5 . .
H3D1 C3D H3D3 109.5 . .
H3D2 C3D H3D3 109.5 . .
N3D C4D C5D 112.1(5) . .
N3D C4D H4D 123.9 . .
C5D C4D H4D 123.9 . .
C6D C5D C4D 105.1(5) . .
C6D C5D H5D 127.4 . .
C4D C5D H5D 127.4 . .
C5D C6D N2D 107.0(4) . .
C5D C6D H6D 126.5 . .
N2D C6D H6D 126.5 . .

loop_
_geom_bond_atom_site_label_1
_geom_bond_atom_site_label_2
_geom_bond_distance
_geom_bond_site_symmetry_2
Pt1 N1 2.011(4) .
Pt1 N4 2.016(4) .
Pt1 Cl1 2.3021(13) .
Pt1 Cl2 2.3096(13) .
Cl91 C91 1.760(5) .
Cl92 C91 1.774(5) .
Cl93 C91 1.758(5) .
Cl94 C94 1.769(5) .
Cl95 C94 1.762(5) .
Cl96 C94 1.759(5) .
Cl97 C97 1.769(5) .
Cl98 C97 1.760(5) .
Cl99 C97 1.764(5) .
N1 C1 1.272(6) .
N1 H1 0.8800 .
N2 N3 1.374(5) .
N2 C6 1.376(6) .
N2 C1 1.389(6) .
N3 C5 1.318(6) .
N4 C7 1.273(6) .
N4 H4 0.8800 .
N5 C12 1.370(6) .
N5 N6 1.371(5) .
N5 C7 1.391(6) .
N6 C10 1.319(6) .
C1 C2 1.496(6) .
C2 C3 1.531(7) .
C2 H2A 0.9900 .
C2 H2B 0.9900 .
C3 H3A 0.9800 .
C3 H3B 0.9800 .
C3 H3C 0.9800 .
C4 C6 1.361(7) .
C4 C5 1.412(7) .
C4 H2 0.9500 .
C5 H5 0.9500 .
C6 H6 0.9500 .
C7 C8 1.498(6) .
C8 C9 1.526(7) .
C8 H8A 0.9900 .
C8 H8B 0.9900 .
C9 H9A 0.9800 .
C9 H9B 0.9800 .
C9 H9C 0.9800 .
C10 C11 1.400(7) .
C10 H10 0.9500 .
C11 C12 1.368(7) .
C11 H11 0.9500 .
C12 H12 0.9500 .
C91 H91 1.0000 .
C94 H94 1.0000 .
C97 H97 1.0000 .
Pt1B N4B 2.009(4) .
Pt1B N1B 2.020(4) .
Pt1B Cl1B 2.3019(13) .
Pt1B Cl2B 2.3103(13) .
N1B C1B 1.277(6) .
N1B H1B 0.8800 .
N2B N3B 1.371(5) .
N2B C6B 1.378(6) .
N2B C1B 1.391(6) .
N3B C4B 1.326(6) .
N4B C7B 1.270(6) .
N4B H4B 0.8800 .
N5B C12B 1.363(6) .
N5B N6B 1.370(5) .
N5B C7B 1.399(6) .
N6B C10B 1.329(6) .
C1B C2B 1.496(6) .
C2B C3B 1.536(7) .
C2B H2B1 0.9900 .
C2B H2B2 0.9900 .
C3B H3B1 0.9800 .
C3B H3B2 0.9800 .
C3B H3B3 0.9800 .
C4B C5B 1.395(7) .
C4B H3 0.9500 .
C5B C6B 1.372(7) .
C5B H5B 0.9500 .
C6B H6B 0.9500 .
C7B C8B 1.494(6) .
C8B C9B 1.514(7) .
C8B H8B1 0.9900 .
C8B H8B2 0.9900 .
C9B H9B1 0.9800 .
C9B H9B2 0.9800 .
C9B H9B3 0.9800 .
C10B C11B 1.410(7) .
C10B H10B 0.9500 .
C11B C12B 1.380(7) .
C11B H11B 0.9500 .
C12B H12B 0.9500 .
Pt1C N1C 2.005(4) .
Pt1C N1C 2.005(4) 3_656
Pt1C Cl1C 2.3083(13) .
Pt1C Cl1C 2.3083(13) 3_656
N1C C1C 1.276(6) .
N1C H1C 0.8800 .
N2C C6C 1.368(6) .
N2C N3C 1.372(5) .
N2C C1C 1.396(6) .
N3C C4C 1.311(6) .
C1C C2C 1.494(6) .
C2C C3C 1.533(7) .
C2C H2C1 0.9900 .
C2C H2C2 0.9900 .
C3C H3C1 0.9800 .
C3C H3C2 0.9800 .
C3C H3C3 0.9800 .
C4C C5C 1.403(7) .
C4C H4C 0.9500 .
C5C C6C 1.360(7) .
C5C H5C 0.9500 .
C6C H6C 0.9500 .
Pt1D N1D 2.021(4) .
Pt1D N1D 2.021(4) 3
Pt1D Cl1D 2.3046(13) 3
Pt1D Cl1D 2.3047(13) .
N1D C1D 1.283(6) .
N1D H1D 0.8800 .
N2D N3D 1.368(5) .
N2D C6D 1.375(6) .
N2D C1D 1.396(6) .
N3D C4D 1.323(6) .
C1D C2D 1.492(6) .
C2D C3D 1.533(7) .
C2D H2D1 0.9900 .
C2D H2D2 0.9900 .
C3D H3D1 0.9800 .
C3D H3D2 0.9800 .
C3D H3D3 0.9800 .
C4D C5D 1.412(7) .
C4D H4D 0.9500 .
C5D C6D 1.355(7) .
C5D H5D 0.9500 .
C6D H6D 0.9500 .
